data_4502255
loop_
_publ_author_name
'Li, Qiao-Yun'
'Yang, Gao-Wen'
'Tang, Xiao-Yan'
'Ma, Yun-Sheng'
'Yao, Wen'
'Zhou, Feng'
'Chen, Juan'
'Zhou, Hao'

_publ_section_title
;
 Constructions of a Set of New Lanthanide-Based Coordination Polymers with
 Hatza Ligands (Hatza = 5-Aminotetrazole&#x2212;1-Acetic Acid)
;
_journal_issue 1
_journal_name_full 'Crystal Growth &amp; Design'
_journal_page_first 165
_journal_paper_doi 10.1021/cg900807t
_journal_volume 10
_journal_year 2010
_chemical_formula_moiety 'C6 H16 N10 O8 Tb, Cl'
_chemical_formula_sum 'C6 H16 Cl N10 O8 Tb'
_chemical_formula_weight 550.67
_chemical_name_systematic
; 
 ? 
;
_space_group_IT_number 14
_symmetry_cell_setting monoclinic
_symmetry_space_group_name_Hall '-P 2ybc'
_symmetry_space_group_name_H-M 'P 1 21/c 1'
_atom_sites_solution_hydrogens geom
_atom_sites_solution_primary direct
_atom_sites_solution_secondary difmap
_audit_creation_method SHELXL-97
_cell_angle_alpha 90.00
_cell_angle_beta 92.28(3)
_cell_angle_gamma 90.00
_cell_formula_units_Z 4
_cell_length_a 4.9573(10)
_cell_length_b 18.121(4)
_cell_length_c 19.338(4)
_cell_measurement_temperature 291(2)
_cell_volume 1735.8(6)
_computing_cell_refinement 'CrystalClear, Ver. 1.30 (Rigaku/MSC, 2001)'
_computing_data_collection 'CrystalClear, Ver. 1.30 (Rigaku/MSC, 2001)'
_computing_data_reduction 'CrystalStructure, Ver. 3.60 (Rigaku/MSC, 2004)'
_computing_molecular_graphics 'SHELXL-97 (Sheldrick, 1997)'
_computing_publication_material 'SHELXL-97 (Sheldrick, 1997)'
_computing_structure_refinement 'SHELXL-97 (Sheldrick, 1997)'
_computing_structure_solution 'SHELXS-97 (Sheldrick, 1990)'
_diffrn_ambient_temperature 291(2)
_diffrn_measured_fraction_theta_full 0.998
_diffrn_measured_fraction_theta_max 0.998
_diffrn_measurement_device_type 'Rigaku Mercury'
_diffrn_measurement_method \w
_diffrn_radiation_monochromator graphite
_diffrn_radiation_source 'fine-focus sealed tube'
_diffrn_radiation_type MoK\a
_diffrn_radiation_wavelength 0.71073
_diffrn_reflns_av_R_equivalents 0.0439
_diffrn_reflns_av_sigmaI/netI 0.0340
_diffrn_reflns_limit_h_max 6
_diffrn_reflns_limit_h_min -6
_diffrn_reflns_limit_k_max 23
_diffrn_reflns_limit_k_min -23
_diffrn_reflns_limit_l_max 24
_diffrn_reflns_limit_l_min -25
_diffrn_reflns_number 17986
_diffrn_reflns_theta_full 27.48
_diffrn_reflns_theta_max 27.48
_diffrn_reflns_theta_min 3.08
_diffrn_standards_decay_% 0
_diffrn_standards_interval_count 0
_diffrn_standards_interval_time 0
_diffrn_standards_number 0
_exptl_absorpt_coefficient_mu 4.289
_exptl_absorpt_correction_T_max 0.4808
_exptl_absorpt_correction_T_min 0.4808
_exptl_absorpt_correction_type multi-scan
_exptl_absorpt_process_details 'Jacobson, R. (1998) Private communication.'
_exptl_crystal_colour colorless
_exptl_crystal_density_diffrn 2.107
_exptl_crystal_density_method 'not measured'
_exptl_crystal_description prism
_exptl_crystal_F_000 1072
_exptl_crystal_size_max 0.20
_exptl_crystal_size_mid 0.20
_exptl_crystal_size_min 0.20
_refine_diff_density_max 0.566
_refine_diff_density_min -1.052
_refine_diff_density_rms 0.112
_refine_ls_extinction_method none
_refine_ls_goodness_of_fit_ref 1.079
_refine_ls_hydrogen_treatment mixed
_refine_ls_matrix_type full
_refine_ls_number_parameters 273
_refine_ls_number_reflns 3986
_refine_ls_number_restraints 12
_refine_ls_restrained_S_all 1.077
_refine_ls_R_factor_all 0.0346
_refine_ls_R_factor_gt 0.0258
_refine_ls_shift/su_max 0.001
_refine_ls_shift/su_mean 0.000
_refine_ls_structure_factor_coef Fsqd
_refine_ls_weighting_details 'calc w=1/[\s^2^(Fo^2^)+(0.0210P)^2^+0.0000P] where P=(Fo^2^+2Fc^2^)/3'
_refine_ls_weighting_scheme calc
_refine_ls_wR_factor_gt 0.0494
_refine_ls_wR_factor_ref 0.0515
_reflns_number_gt 3468
_reflns_number_total 3986
_reflns_threshold_expression >2sigma(I)
_cod_data_source_file cg900807t_si_006.cif
_cod_data_source_block t
_cod_original_sg_symbol_H-M 'P 21/c'
_cod_database_code 4502255

loop_
_symmetry_equiv_pos_as_xyz
'x, y, z'
'-x, y+1/2, -z+1/2'
'-x, -y, -z'
'x, -y-1/2, z-1/2'

loop_
_atom_site_label
_atom_site_type_symbol
_atom_site_fract_x
_atom_site_fract_y
_atom_site_fract_z
_atom_site_U_iso_or_equiv
_atom_site_adp_type
_atom_site_occupancy
_atom_site_symmetry_multiplicity
_atom_site_calc_flag
_atom_site_refinement_flags
Tb1 Tb 0.32338(3) -0.008952(7) 0.244929(7) 0.01851(5) Uani 1 1 d .
O1 O 0.0810(4) -0.05278(12) 0.14334(11) 0.0283(5) Uani 1 1 d .
O2 O -0.2994(4) -0.05966(12) 0.19962(11) 0.0322(5) Uani 1 1 d .
O3 O 0.0023(4) -0.00808(11) 0.32462(12) 0.0281(5) Uani 1 1 d .
O4 O -0.4097(4) -0.04822(11) 0.34638(11) 0.0255(5) Uani 1 1 d .
O5 O 0.4646(4) 0.07130(15) 0.15064(13) 0.0358(6) Uani 1 1 d D
H5C H 0.619(3) 0.084(2) 0.1367(19) 0.054 Uiso 1 1 d D
H5D H 0.365(6) 0.075(2) 0.1140(11) 0.054 Uiso 1 1 d D
O6 O 0.0030(4) 0.09333(12) 0.22197(12) 0.0275(5) Uani 1 1 d D
H6A H -0.108(5) 0.1019(19) 0.2533(13) 0.041 Uiso 1 1 d D
H6B H 0.062(6) 0.1362(8) 0.2130(18) 0.041 Uiso 1 1 d D
O7 O 0.5243(5) 0.10026(12) 0.29978(13) 0.0264(5) Uani 1 1 d D
H7A H 0.465(7) 0.1430(9) 0.2894(19) 0.057(13) Uiso 1 1 d D
H7B H 0.492(8) 0.101(2) 0.3426(5) 0.059(14) Uiso 1 1 d D
O8 O 0.2518(5) -0.13960(13) 0.26185(14) 0.0370(6) Uani 1 1 d D
H8A H 0.113(4) -0.1643(18) 0.2493(19) 0.056 Uiso 1 1 d D
H8B H 0.392(4) -0.1664(17) 0.260(2) 0.056 Uiso 1 1 d D
N1 N -0.1336(5) -0.12581(14) 0.03162(13) 0.0269(6) Uani 1 1 d .
N2 N -0.1022(6) -0.08431(17) -0.02567(15) 0.0383(7) Uani 1 1 d .
N3 N 0.0963(6) -0.11310(17) -0.05781(15) 0.0420(8) Uani 1 1 d .
N4 N 0.1991(6) -0.17296(17) -0.02321(15) 0.0397(8) Uani 1 1 d .
N5 N 0.0858(7) -0.23035(19) 0.08271(18) 0.0504(9) Uani 1 1 d D
H5A H 0.201(6) -0.2645(15) 0.078(2) 0.076 Uiso 1 1 d D
H5B H -0.015(7) -0.236(2) 0.1168(15) 0.076 Uiso 1 1 d D
N6 N -0.2212(6) -0.11226(14) 0.46863(14) 0.0301(6) Uani 1 1 d .
N7 N -0.2555(7) -0.07250(17) 0.52680(15) 0.0459(8) Uani 1 1 d .
N8 N -0.4348(7) -0.10762(17) 0.56024(16) 0.0479(9) Uani 1 1 d .
N9 N -0.5234(6) -0.16912(16) 0.52685(16) 0.0404(8) Uani 1 1 d .
N10 N -0.4037(8) -0.22343(19) 0.42032(18) 0.0520(9) Uani 1 1 d D
H10A H -0.527(6) -0.2558(17) 0.422(2) 0.078 Uiso 1 1 d D
H10B H -0.329(8) -0.216(2) 0.3820(11) 0.078 Uiso 1 1 d D
C1 C -0.1619(6) -0.06918(16) 0.14759(16) 0.0234(7) Uani 1 1 d .
C2 C -0.3111(6) -0.10476(18) 0.08593(17) 0.0295(8) Uani 1 1 d .
H2B H -0.4053 -0.1482 0.1015 0.035 Uiso 1 1 calc R
H2C H -0.4452 -0.0704 0.0672 0.035 Uiso 1 1 calc R
C3 C 0.0530(7) -0.17944(18) 0.03288(18) 0.0308(8) Uani 1 1 d .
C4 C -0.1607(6) -0.04431(15) 0.35855(15) 0.0206(6) Uani 1 1 d .
C5 C -0.0322(6) -0.08817(17) 0.41791(16) 0.0284(7) Uani 1 1 d .
H5E H 0.0557 -0.1312 0.3993 0.034 Uiso 1 1 calc R
H5F H 0.1060 -0.0581 0.4410 0.034 Uiso 1 1 calc R
C6 C -0.3871(7) -0.17069(18) 0.46886(18) 0.0316(8) Uani 1 1 d .
Cl1 Cl -0.24795(18) -0.24714(5) 0.24304(6) 0.0470(3) Uani 1 1 d .

loop_
_atom_site_aniso_label
_atom_site_aniso_U_11
_atom_site_aniso_U_22
_atom_site_aniso_U_33
_atom_site_aniso_U_23
_atom_site_aniso_U_13
_atom_site_aniso_U_12
Tb1 0.01877(8) 0.02029(8) 0.01662(9) 0.00039(6) 0.00255(6) -0.00122(6)
O1 0.0233(11) 0.0359(13) 0.0254(13) -0.0068(10) -0.0016(10) -0.0062(10)
O2 0.0363(13) 0.0410(13) 0.0200(13) -0.0038(10) 0.0089(11) 0.0076(11)
O3 0.0248(11) 0.0326(12) 0.0274(13) 0.0097(10) 0.0074(10) -0.0009(9)
O4 0.0197(11) 0.0323(12) 0.0246(13) 0.0048(10) 0.0005(9) -0.0006(9)
O5 0.0240(13) 0.0551(15) 0.0282(15) 0.0161(12) 0.0002(11) -0.0060(12)
O6 0.0231(12) 0.0279(11) 0.0322(14) 0.0033(10) 0.0092(10) -0.0004(10)
O7 0.0325(13) 0.0235(12) 0.0232(14) -0.0002(10) 0.0003(11) 0.0024(10)
O8 0.0361(14) 0.0246(13) 0.0499(17) -0.0009(11) -0.0045(13) -0.0018(10)
N1 0.0287(15) 0.0360(15) 0.0160(15) -0.0056(12) -0.0002(12) 0.0019(12)
N2 0.0390(17) 0.0512(19) 0.0247(17) 0.0043(14) -0.0010(14) 0.0059(15)
N3 0.0418(18) 0.059(2) 0.0256(18) 0.0060(15) 0.0068(15) 0.0108(16)
N4 0.0416(18) 0.0517(19) 0.0266(18) -0.0011(14) 0.0111(15) 0.0103(15)
N5 0.065(2) 0.048(2) 0.041(2) 0.0131(17) 0.0250(18) 0.0231(17)
N6 0.0378(17) 0.0331(15) 0.0195(15) 0.0068(12) 0.0010(13) -0.0072(13)
N7 0.068(2) 0.0457(18) 0.0250(18) -0.0016(14) 0.0086(17) -0.0204(17)
N8 0.068(2) 0.0477(19) 0.0283(19) -0.0061(15) 0.0144(17) -0.0207(17)
N9 0.054(2) 0.0401(17) 0.0277(17) -0.0037(14) 0.0099(15) -0.0166(15)
N10 0.072(3) 0.048(2) 0.038(2) -0.0116(17) 0.0227(19) -0.0255(18)
C1 0.0266(17) 0.0211(15) 0.0226(18) 0.0009(13) 0.0006(14) 0.0041(13)
C2 0.0206(16) 0.0437(19) 0.0242(19) -0.0077(15) -0.0006(14) 0.0009(14)
C3 0.0321(18) 0.0356(19) 0.025(2) -0.0068(15) 0.0038(16) 0.0014(15)
C4 0.0221(16) 0.0222(15) 0.0176(17) 0.0001(12) 0.0023(13) 0.0023(12)
C5 0.0259(17) 0.0356(18) 0.0237(19) 0.0111(15) -0.0009(14) -0.0032(14)
C6 0.040(2) 0.0332(18) 0.0219(19) 0.0050(14) -0.0010(16) -0.0049(15)
Cl1 0.0392(5) 0.0260(4) 0.0760(8) -0.0003(4) 0.0066(5) -0.0007(4)

loop_
_atom_type_symbol
_atom_type_description
_atom_type_scat_dispersion_real
_atom_type_scat_dispersion_imag
_atom_type_scat_source
C C 0.0033 0.0016 'International Tables Vol C Tables 4.2.6.8 and 6.1.1.4'
H H 0.0000 0.0000 'International Tables Vol C Tables 4.2.6.8 and 6.1.1.4'
N N 0.0061 0.0033 'International Tables Vol C Tables 4.2.6.8 and 6.1.1.4'
O O 0.0106 0.0060 'International Tables Vol C Tables 4.2.6.8 and 6.1.1.4'
Cl Cl 0.1484 0.1585 'International Tables Vol C Tables 4.2.6.8 and 6.1.1.4'
Tb Tb -0.1723 4.1537 'International Tables Vol C Tables 4.2.6.8 and 6.1.1.4'

loop_
_geom_angle_atom_site_label_1
_geom_angle_atom_site_label_2
_geom_angle_atom_site_label_3
_geom_angle
_geom_angle_site_symmetry_1
_geom_angle_site_symmetry_3
O3 Tb1 O2 150.74(8) . 1_655
O3 Tb1 O1 102.57(8) . .
O2 Tb1 O1 86.78(8) 1_655 .
O3 Tb1 O8 78.66(8) . .
O2 Tb1 O8 77.60(8) 1_655 .
O1 Tb1 O8 73.45(8) . .
O3 Tb1 O4 80.04(8) . 1_655
O2 Tb1 O4 76.37(8) 1_655 1_655
O1 Tb1 O4 143.52(7) . 1_655
O8 Tb1 O4 71.46(8) . 1_655
O3 Tb1 O7 89.10(8) . .
O2 Tb1 O7 99.58(8) 1_655 .
O1 Tb1 O7 143.89(8) . .
O8 Tb1 O7 142.66(9) . .
O4 Tb1 O7 71.73(7) 1_655 .
O3 Tb1 O5 137.03(8) . .
O2 Tb1 O5 72.07(8) 1_655 .
O1 Tb1 O5 74.70(8) . .
O8 Tb1 O5 136.72(9) . .
O4 Tb1 O5 127.65(7) 1_655 .
O7 Tb1 O5 73.67(9) . .
O3 Tb1 O6 69.63(7) . .
O2 Tb1 O6 139.62(8) 1_655 .
O1 Tb1 O6 78.67(8) . .
O8 Tb1 O6 131.48(8) . .
O4 Tb1 O6 133.70(7) 1_655 .
O7 Tb1 O6 73.61(8) . .
O5 Tb1 O6 67.81(8) . .
C1 O1 Tb1 118.6(2) . .
C1 O2 Tb1 147.5(2) . 1_455
C4 O3 Tb1 147.5(2) . .
C4 O4 Tb1 129.6(2) . 1_455
Tb1 O5 H5C 133(3) . .
Tb1 O5 H5D 120(3) . .
H5C O5 H5D 102(3) . .
Tb1 O6 H6A 116(2) . .
Tb1 O6 H6B 120(2) . .
H6A O6 H6B 103(3) . .
Tb1 O7 H7A 120(3) . .
Tb1 O7 H7B 110(3) . .
H7A O7 H7B 98(3) . .
Tb1 O8 H8A 127(3) . .
Tb1 O8 H8B 115(3) . .
H8A O8 H8B 110(4) . .
C3 N1 N2 108.4(3) . .
C3 N1 C2 128.0(3) . .
N2 N1 C2 122.7(3) . .
N3 N2 N1 106.5(3) . .
N2 N3 N4 111.2(3) . .
C3 N4 N3 105.4(3) . .
C3 N5 H5A 119(3) . .
C3 N5 H5B 126(3) . .
H5A N5 H5B 115(4) . .
C6 N6 N7 108.7(3) . .
C6 N6 C5 130.8(3) . .
N7 N6 C5 120.5(3) . .
N8 N7 N6 105.5(3) . .
N7 N8 N9 112.6(3) . .
C6 N9 N8 104.7(3) . .
C6 N10 H10A 119(3) . .
C6 N10 H10B 119(3) . .
H10A N10 H10B 118(4) . .
O1 C1 O2 125.4(3) . .
O1 C1 C2 119.4(3) . .
O2 C1 C2 115.2(3) . .
N1 C2 C1 112.9(3) . .
N1 C2 H2B 109.0 . .
C1 C2 H2B 109.0 . .
N1 C2 H2C 109.0 . .
C1 C2 H2C 109.0 . .
H2B C2 H2C 107.8 . .
N4 C3 N5 126.3(3) . .
N4 C3 N1 108.5(3) . .
N5 C3 N1 125.2(3) . .
O3 C4 O4 125.9(3) . .
O3 C4 C5 114.4(3) . .
O4 C4 C5 119.7(3) . .
N6 C5 C4 114.0(3) . .
N6 C5 H5E 108.7 . .
C4 C5 H5E 108.7 . .
N6 C5 H5F 108.7 . .
C4 C5 H5F 108.7 . .
H5E C5 H5F 107.6 . .
N9 C6 N10 125.9(3) . .
N9 C6 N6 108.5(3) . .
N10 C6 N6 125.5(3) . .

loop_
_geom_bond_atom_site_label_1
_geom_bond_atom_site_label_2
_geom_bond_distance
_geom_bond_site_symmetry_2
Tb1 O3 2.259(2) .
Tb1 O2 2.289(2) 1_655
Tb1 O1 2.397(2) .
Tb1 O8 2.418(2) .
Tb1 O4 2.429(2) 1_655
Tb1 O7 2.439(2) .
Tb1 O5 2.456(2) .
Tb1 O6 2.469(2) .
O1 C1 1.246(3) .
O2 C1 1.249(3) .
O2 Tb1 2.289(2) 1_455
O3 C4 1.248(3) .
O4 C4 1.249(3) .
O4 Tb1 2.429(2) 1_455
O5 H5C 0.85(2) .
O5 H5D 0.85(2) .
O6 H6A 0.85(3) .
O6 H6B 0.850(18) .
O7 H7A 0.85(2) .
O7 H7B 0.850(13) .
O8 H8A 0.85(3) .
O8 H8B 0.85(2) .
N1 C3 1.342(4) .
N1 N2 1.353(4) .
N1 C2 1.448(4) .
N2 N3 1.294(4) .
N3 N4 1.363(4) .
N4 C3 1.333(4) .
N5 C3 1.339(5) .
N5 H5A 0.85(3) .
N5 H5B 0.85(3) .
N6 C6 1.341(4) .
N6 N7 1.352(4) .
N6 C5 1.450(4) .
N7 N8 1.288(4) .
N8 N9 1.353(4) .
N9 C6 1.332(5) .
N10 C6 1.340(5) .
N10 H10A 0.85(3) .
N10 H10B 0.85(3) .
C1 C2 1.521(4) .
C2 H2B 0.9700 .
C2 H2C 0.9700 .
C4 C5 1.516(4) .
C5 H5E 0.9700 .
C5 H5F 0.9700 .

loop_
_geom_hbond_atom_site_label_D
_geom_hbond_atom_site_label_H
_geom_hbond_atom_site_label_A
_geom_hbond_distance_DH
_geom_hbond_distance_HA
_geom_hbond_distance_DA
_geom_hbond_angle_DHA
_geom_hbond_site_symmetry_A
N5 H5B Cl1 0.85(2) 2.75(3) 3.585(3) 168(4) .
O8 H8A Cl1 0.85(2) 2.34(3) 3.162(3) 165(4) .
N10 H10B Cl1 0.85(3) 2.790(19) 3.570(4) 153(4) .
N5 H5A N9 0.85(2) 2.094(17) 2.899(4) 158(4) 4_655
O5 H5C O6 0.85(2) 2.48(3) 2.982(3) 119(3) 1_655
O8 H8B Cl1 0.85(3) 2.34(3) 3.186(3) 173(4) 1_655
O5 H5C N3 0.85(2) 2.187(17) 2.974(4) 154(4) 3_655
O5 H5D N2 0.85(2) 2.11(2) 2.963(4) 177(4) 3
O5 H5D N3 0.85(2) 2.59(2) 3.336(4) 148(3) 3
O6 H6A O7 0.85(3) 2.062(14) 2.863(3) 157(3) 1_455
O7 H7B N8 0.850(13) 1.915(13) 2.764(4) 176(4) 3_556
O6 H6B Cl1 0.850(18) 2.446(19) 3.197(2) 148(3) 2
O7 H7A Cl1 0.85(2) 2.34(2) 3.181(2) 172(4) 2
N10 H10A N4 0.85(3) 2.18(2) 2.961(4) 153(4) 4_456
C5 H5F N7 0.97 2.55 3.396(4) 145.8 3_556

loop_
_geom_torsion_atom_site_label_1
_geom_torsion_atom_site_label_2
_geom_torsion_atom_site_label_3
_geom_torsion_atom_site_label_4
_geom_torsion
_geom_torsion_site_symmetry_1
O3 Tb1 O1 C1 -1.5(2) .
O2 Tb1 O1 C1 150.5(2) 1_655
O8 Tb1 O1 C1 72.5(2) .
O4 Tb1 O1 C1 88.7(2) 1_655
O7 Tb1 O1 C1 -107.6(2) .
O5 Tb1 O1 C1 -137.2(2) .
O6 Tb1 O1 C1 -67.4(2) .
O2 Tb1 O3 C4 -43.6(5) 1_655
O1 Tb1 O3 C4 62.6(4) .
O8 Tb1 O3 C4 -7.3(4) .
O4 Tb1 O3 C4 -80.2(4) 1_655
O7 Tb1 O3 C4 -151.8(4) .
O5 Tb1 O3 C4 143.6(4) .
O6 Tb1 O3 C4 135.3(4) .
C3 N1 N2 N3 0.6(4) .
C2 N1 N2 N3 171.0(3) .
N1 N2 N3 N4 -0.1(4) .
N2 N3 N4 C3 -0.4(4) .
C6 N6 N7 N8 0.7(4) .
C5 N6 N7 N8 179.6(3) .
N6 N7 N8 N9 -0.3(4) .
N7 N8 N9 C6 -0.2(4) .
Tb1 O1 C1 O2 5.7(4) .
Tb1 O1 C1 C2 -173.5(2) .
Tb1 O2 C1 O1 124.4(4) 1_455
Tb1 O2 C1 C2 -56.4(5) 1_455
C3 N1 C2 C1 68.9(4) .
N2 N1 C2 C1 -99.5(3) .
O1 C1 C2 N1 9.0(4) .
O2 C1 C2 N1 -170.3(3) .
N3 N4 C3 N5 -178.9(4) .
N3 N4 C3 N1 0.7(4) .
N2 N1 C3 N4 -0.8(4) .
C2 N1 C3 N4 -170.5(3) .
N2 N1 C3 N5 178.8(4) .
C2 N1 C3 N5 9.1(6) .
Tb1 O3 C4 O4 -102.5(4) .
Tb1 O3 C4 C5 75.6(5) .
Tb1 O4 C4 O3 12.2(5) 1_455
Tb1 O4 C4 C5 -165.8(2) 1_455
C6 N6 C5 C4 82.7(4) .
N7 N6 C5 C4 -95.9(4) .
O3 C4 C5 N6 162.9(3) .
O4 C4 C5 N6 -18.8(4) .
N8 N9 C6 N10 177.9(4) .
N8 N9 C6 N6 0.7(4) .
N7 N6 C6 N9 -0.9(4) .
C5 N6 C6 N9 -179.6(3) .
N7 N6 C6 N10 -178.2(4) .
C5 N6 C6 N10 3.2(6) .
